data_4030001
loop_
_publ_author_name
'Hanessian, Stephen'
'Ch\'enard, Etienne'
'Guesn\'e, S\'ebastien'
'Cusson, Jean-Philippe'

_publ_section_title
;
 Conception and Evolution of Stereocontrolled Strategies toward
 Functionalized 8-Aryloctanoic Acids Related to the Total Synthesis of
 Aliskiren.
;
_journal_issue 20
_journal_name_full 'The Journal of organic chemistry'
_journal_page_first 9531
_journal_page_last 9545
_journal_paper_doi 10.1021/jo5015195
_journal_volume 79
_journal_year 2014
_chemical_absolute_configuration ad
_chemical_formula_moiety 'C21 H30 O3'
_chemical_formula_sum 'C21 H30 O3'
_chemical_formula_weight 330.45
_chemical_name_systematic
;
 ?
;
_space_group_crystal_system monoclinic
_space_group_IT_number 4
_space_group_name_Hall 'P 2yb'
_space_group_name_H-M_alt 'P 1 21 1'
_symmetry_space_group_name_Hall 'P 2yb'
_symmetry_space_group_name_H-M 'P 1 21 1'
_atom_sites_solution_hydrogens geom
_atom_sites_solution_primary direct
_audit_creation_date 2014-07-01
_audit_creation_method
;
Olex2 1.2
(compiled 2014.06.27 svn.r2953 for OlexSys, GUI svn.r4855)
;
_cell_angle_alpha 90
_cell_angle_beta 100.0230(3)
_cell_angle_gamma 90
_cell_formula_units_Z 2
_cell_length_a 9.63600(9)
_cell_length_b 9.33460(9)
_cell_length_c 10.49330(10)
_cell_measurement_reflns_used 9899
_cell_measurement_temperature 100
_cell_measurement_theta_max 71.160
_cell_measurement_theta_min 4.279
_cell_volume 929.448(15)
_computing_cell_refinement 'SAINT v8.34A (Bruker, 2013)'
_computing_data_reduction 'SAINT v8.34A (Bruker, 2013)'
_computing_molecular_graphics 'Olex2 (Dolomanov et al., 2009)'
_computing_publication_material 'Olex2 (Dolomanov et al., 2009)'
_computing_structure_refinement 'ShelXL (Sheldrick, 2008)'
_computing_structure_solution 'XT (Sheldrick, 2008)'
_diffrn_ambient_temperature 100
_diffrn_measured_fraction_theta_full 0.998
_diffrn_measured_fraction_theta_max 0.998
_diffrn_measurement_device 'three-circle diffractometer'
_diffrn_measurement_device_type 'Bruker Smart APEX-II CCD'
_diffrn_measurement_method '\f and \w scans'
_diffrn_radiation_monochromator 'Quazar MX Mirror Optics'
_diffrn_radiation_probe x-ray
_diffrn_radiation_type CuK\a
_diffrn_radiation_wavelength 1.54178
_diffrn_reflns_av_R_equivalents 0.0177
_diffrn_reflns_av_unetI/netI 0.0130
_diffrn_reflns_Laue_measured_fraction_full 0.998
_diffrn_reflns_Laue_measured_fraction_max 0.998
_diffrn_reflns_limit_h_max 11
_diffrn_reflns_limit_h_min -11
_diffrn_reflns_limit_k_max 11
_diffrn_reflns_limit_k_min -11
_diffrn_reflns_limit_l_max 12
_diffrn_reflns_limit_l_min -12
_diffrn_reflns_number 19284
_diffrn_reflns_point_group_measured_fraction_full 0.960
_diffrn_reflns_point_group_measured_fraction_max 0.955
_diffrn_reflns_theta_full 67.679
_diffrn_reflns_theta_max 71.690
_diffrn_reflns_theta_min 4.278
_diffrn_source 'Incoatec I\muS Microsource '
_diffrn_standards_number 0
_exptl_absorpt_coefficient_mu 0.607
_exptl_absorpt_correction_T_max 0.7535
_exptl_absorpt_correction_T_min 0.6880
_exptl_absorpt_correction_type multi-scan
_exptl_absorpt_process_details
;
SADABS-2012/1 (Bruker,2012) was used for absorption correction.
wR2(int) was 0.0410 before and 0.0299 after correction.
The Ratio of minimum to maximum transmission is 0.9131.
The \l/2 correction factor is 0.0015.
;
_exptl_crystal_colour colourless
_exptl_crystal_colour_lustre clear
_exptl_crystal_colour_primary colourless
_exptl_crystal_density_diffrn 1.181
_exptl_crystal_description Block
_exptl_crystal_F_000 360
_exptl_crystal_recrystallization_method 'recrystallized from diethyl ether'
_exptl_crystal_size_max 0.16
_exptl_crystal_size_mid 0.11
_exptl_crystal_size_min 0.1
_refine_diff_density_max 0.188
_refine_diff_density_min -0.155
_refine_diff_density_rms 0.031
_refine_ls_abs_structure_details
;
 Flack x determined using 1521 quotients [(I+)-(I-)]/[(I+)+(I-)]
 (Parsons, Flack and Wagner, Acta Cryst. B69 (2013) 249-259).
;
_refine_ls_abs_structure_Flack 0.06(3)
_refine_ls_extinction_method none
_refine_ls_goodness_of_fit_ref 1.038
_refine_ls_hydrogen_treatment constr
_refine_ls_matrix_type full
_refine_ls_number_parameters 222
_refine_ls_number_reflns 3466
_refine_ls_number_restraints 1
_refine_ls_restrained_S_all 1.038
_refine_ls_R_factor_all 0.0278
_refine_ls_R_factor_gt 0.0276
_refine_ls_shift/su_max 0.000
_refine_ls_shift/su_mean 0.000
_refine_ls_structure_factor_coef Fsqd
_refine_ls_weighting_details 'w=1/[\s^2^(Fo^2^)+(0.0469P)^2^+0.1450P] where P=(Fo^2^+2Fc^2^)/3'
_refine_ls_weighting_scheme calc
_refine_ls_wR_factor_gt 0.0729
_refine_ls_wR_factor_ref 0.0731
_reflns_Friedel_coverage 0.800
_reflns_Friedel_fraction_full 0.915
_reflns_Friedel_fraction_max 0.907
_reflns_number_gt 3443
_reflns_number_total 3466
_reflns_threshold_expression 'I > 2\s(I)'
_cod_data_source_file jo5015195_si_005.cif
_cod_data_source_block robe48
_cod_depositor_comments
;
The following automatic conversions were performed:

'_diffrn_radiation_probe' value 'X-ray' changed to 'x-ray' according
to
/home/saulius/struct/COD-crude-data--automatic-downloads/rss-feeds/ACS/lib/dictionaries/cif_core.dic
dictionary named 'cif_core.dic' version 2.4.2 from 2011-04-26.

Automatic conversion script
Id: cif_fix_values 2827 2014-09-09 07:05:25Z andrius 

 Adding full bibliography for 4029998--4030001.cif.
;
_cod_database_code 4030001
_shelxl_version_number 2013-4
_shelx_space_group_comment
;
The symmetry employed for this shelxl refinement is uniquely defined
by the following loop, which should always be used as a source of
symmetry information in preference to the above space-group names.
They are only intended as comments.
;
_shelx_estimated_absorpt_t_max 0.942
_shelx_estimated_absorpt_t_min 0.909
_olex2_refinement_description
;
1. Fixed Uiso
 At 1.2 times of:
  All C(H) groups, All C(H,H) groups
 At 1.5 times of:
  All C(H,H,H) groups
2.a Ternary CH refined with riding coordinates:
 C2(H2), C7(H7), C8(H8), C15(H15), C18(H18)
2.b Secondary CH2 refined with riding coordinates:
 C3(H3A,H3B), C6(H6A,H6B)
2.c Aromatic/amide H refined with riding coordinates:
 C4(H4), C5(H5), C10(H10), C11(H11), C13(H13), C14(H14)
2.d Idealised Me refined as rotating group:
 C16(H16A,H16B,H16C), C17(H17A,H17B,H17C), C19(H19A,H19B,H19C), C20(H20A,H20B,
 H20C), C21(H21A,H21B,H21C)
;
_olex2_exptl_crystal_mounting_method 'mounted on a loop fiber'
_olex2_submission_special_instructions 'No special instructions were received'

loop_
_space_group_symop_operation_xyz
'x, y, z'
'-x, y+1/2, -z'

loop_
_atom_site_label
_atom_site_type_symbol
_atom_site_fract_x
_atom_site_fract_y
_atom_site_fract_z
_atom_site_U_iso_or_equiv
_atom_site_adp_type
_atom_site_occupancy
_atom_site_site_symmetry_order
_atom_site_calc_flag
_atom_site_refinement_flags_posn
C1 C 0.95704(15) 0.33176(17) 0.09287(14) 0.0153(3) Uani 1 1 d .
C2 C 0.96511(16) 0.27483(17) -0.04157(14) 0.0178(3) Uani 1 1 d .
H2 H 1.0069 0.1766 -0.0315 0.021 Uiso 1 1 calc R
C3 C 0.81029(17) 0.2605(2) -0.11418(15) 0.0231(3) Uani 1 1 d .
H3A H 0.8108 0.2260 -0.2033 0.028 Uiso 1 1 calc R
H3B H 0.7606 0.1883 -0.0696 0.028 Uiso 1 1 calc R
C4 C 0.73163(17) 0.4001(2) -0.12018(15) 0.0254(4) Uani 1 1 d .
H4 H 0.7413 0.4629 -0.1894 0.030 Uiso 1 1 calc R
C5 C 0.64980(17) 0.4443(2) -0.03800(16) 0.0250(4) Uani 1 1 d .
H5 H 0.6080 0.5363 -0.0534 0.030 Uiso 1 1 calc R
C6 C 0.61704(16) 0.3626(2) 0.07722(15) 0.0226(3) Uani 1 1 d .
H6A H 0.6347 0.2593 0.0656 0.027 Uiso 1 1 calc R
H6B H 0.5160 0.3744 0.0820 0.027 Uiso 1 1 calc R
C7 C 0.70833(15) 0.41497(17) 0.20752(15) 0.0181(3) Uani 1 1 d .
H7 H 0.7608 0.5014 0.1854 0.022 Uiso 1 1 calc R
C8 C 0.82167(15) 0.30339(16) 0.26317(14) 0.0157(3) Uani 1 1 d .
H8 H 0.8991 0.3546 0.3214 0.019 Uiso 1 1 calc R
C9 C 0.77515(15) 0.17879(17) 0.33710(14) 0.0162(3) Uani 1 1 d .
C10 C 0.85703(16) 0.13887(17) 0.45418(15) 0.0176(3) Uani 1 1 d .
H10 H 0.9419 0.1896 0.4842 0.021 Uiso 1 1 calc R
C11 C 0.81894(16) 0.02690(18) 0.52912(14) 0.0182(3) Uani 1 1 d .
H11 H 0.8765 0.0026 0.6092 0.022 Uiso 1 1 calc R
C12 C 0.69529(15) -0.04871(18) 0.48483(14) 0.0171(3) Uani 1 1 d .
C13 C 0.61171(16) -0.01096(18) 0.36727(15) 0.0188(3) Uani 1 1 d .
H13 H 0.5276 -0.0626 0.3366 0.023 Uiso 1 1 calc R
C14 C 0.65087(16) 0.10124(18) 0.29535(14) 0.0182(3) Uani 1 1 d .
H14 H 0.5924 0.1264 0.2160 0.022 Uiso 1 1 calc R
C15 C 1.06042(16) 0.36831(17) -0.11157(14) 0.0187(3) Uani 1 1 d .
H15 H 1.0300 0.4704 -0.1080 0.022 Uiso 1 1 calc R
C16 C 1.04843(18) 0.3246(2) -0.25363(15) 0.0245(4) Uani 1 1 d .
H16A H 1.0636 0.2211 -0.2591 0.037 Uiso 1 1 calc GR
H16B H 1.1197 0.3757 -0.2923 0.037 Uiso 1 1 calc GR
H16C H 0.9543 0.3489 -0.3005 0.037 Uiso 1 1 calc GR
C17 C 1.21419(17) 0.3566(2) -0.04488(15) 0.0251(4) Uani 1 1 d .
H17A H 1.2228 0.3878 0.0453 0.038 Uiso 1 1 calc GR
H17B H 1.2730 0.4176 -0.0898 0.038 Uiso 1 1 calc GR
H17C H 1.2454 0.2568 -0.0474 0.038 Uiso 1 1 calc GR
C18 C 0.61996(17) 0.46475(19) 0.30890(17) 0.0228(3) Uani 1 1 d .
H18 H 0.5574 0.3840 0.3257 0.027 Uiso 1 1 calc R
C19 C 0.71224(19) 0.5074(2) 0.43713(17) 0.0279(4) Uani 1 1 d .
H19A H 0.7640 0.4233 0.4760 0.042 Uiso 1 1 calc GR
H19B H 0.6525 0.5446 0.4962 0.042 Uiso 1 1 calc GR
H19C H 0.7792 0.5815 0.4213 0.042 Uiso 1 1 calc GR
C20 C 0.5272(2) 0.5922(2) 0.2571(2) 0.0332(4) Uani 1 1 d .
H20A H 0.5870 0.6729 0.2413 0.050 Uiso 1 1 calc GR
H20B H 0.4691 0.6203 0.3209 0.050 Uiso 1 1 calc GR
H20C H 0.4661 0.5651 0.1760 0.050 Uiso 1 1 calc GR
C21 C 0.72740(18) -0.20236(19) 0.66851(16) 0.0252(4) Uani 1 1 d .
H21A H 0.8204 -0.2352 0.6551 0.038 Uiso 1 1 calc GR
H21B H 0.6793 -0.2802 0.7060 0.038 Uiso 1 1 calc GR
H21C H 0.7385 -0.1203 0.7276 0.038 Uiso 1 1 calc GR
O1 O 0.88046(11) 0.24216(12) 0.15467(10) 0.0163(2) Uani 1 1 d .
O2 O 1.00600(11) 0.44292(12) 0.13902(10) 0.0183(2) Uani 1 1 d .
O3 O 0.64602(11) -0.16087(13) 0.54770(10) 0.0206(2) Uani 1 1 d .

loop_
_atom_site_aniso_label
_atom_site_aniso_U_11
_atom_site_aniso_U_22
_atom_site_aniso_U_33
_atom_site_aniso_U_23
_atom_site_aniso_U_13
_atom_site_aniso_U_12
C1 0.0131(6) 0.0153(7) 0.0170(7) 0.0017(6) 0.0007(5) 0.0017(5)
C2 0.0223(7) 0.0155(8) 0.0157(7) -0.0006(6) 0.0038(6) -0.0016(6)
C3 0.0256(8) 0.0275(9) 0.0155(7) -0.0015(7) 0.0015(6) -0.0083(7)
C4 0.0223(8) 0.0327(10) 0.0181(7) 0.0071(7) -0.0054(6) -0.0049(7)
C5 0.0197(7) 0.0273(9) 0.0243(8) 0.0071(7) -0.0066(6) 0.0010(7)
C6 0.0154(7) 0.0277(9) 0.0229(7) 0.0034(7) -0.0011(5) 0.0008(6)
C7 0.0152(7) 0.0179(8) 0.0212(7) 0.0012(6) 0.0031(6) 0.0002(6)
C8 0.0148(6) 0.0176(8) 0.0149(6) -0.0028(6) 0.0029(5) -0.0003(5)
C9 0.0154(7) 0.0185(8) 0.0152(7) -0.0022(6) 0.0041(6) 0.0011(6)
C10 0.0153(7) 0.0201(8) 0.0171(7) -0.0039(6) 0.0021(5) -0.0007(6)
C11 0.0178(7) 0.0220(8) 0.0143(7) -0.0005(6) 0.0014(5) 0.0019(6)
C12 0.0185(7) 0.0176(7) 0.0166(7) -0.0015(6) 0.0070(5) 0.0003(6)
C13 0.0149(7) 0.0215(8) 0.0196(7) -0.0013(6) 0.0023(6) -0.0015(6)
C14 0.0171(7) 0.0210(8) 0.0158(7) -0.0006(6) 0.0006(5) 0.0001(6)
C15 0.0231(8) 0.0164(8) 0.0170(7) 0.0006(6) 0.0047(5) -0.0012(6)
C16 0.0306(8) 0.0268(9) 0.0170(7) -0.0002(6) 0.0066(6) -0.0056(7)
C17 0.0223(8) 0.0339(10) 0.0199(7) 0.0019(7) 0.0061(6) -0.0012(7)
C18 0.0199(7) 0.0203(8) 0.0299(8) 0.0005(7) 0.0092(6) 0.0018(6)
C19 0.0315(9) 0.0259(9) 0.0286(9) -0.0049(7) 0.0118(7) 0.0041(7)
C20 0.0272(9) 0.0287(10) 0.0455(11) 0.0020(9) 0.0115(8) 0.0092(8)
C21 0.0267(8) 0.0282(9) 0.0204(8) 0.0069(7) 0.0033(6) -0.0013(7)
O1 0.0179(5) 0.0168(6) 0.0146(5) -0.0012(4) 0.0043(4) -0.0004(4)
O2 0.0191(5) 0.0175(6) 0.0180(5) -0.0018(4) 0.0028(4) -0.0024(4)
O3 0.0215(5) 0.0222(6) 0.0183(5) 0.0028(5) 0.0038(4) -0.0031(5)

loop_
_atom_type_symbol
_atom_type_description
_atom_type_scat_dispersion_real
_atom_type_scat_dispersion_imag
_atom_type_scat_source
C C 0.0181 0.0091 'International Tables Vol C Tables 4.2.6.8 and 6.1.1.4'
H H 0.0000 0.0000 'International Tables Vol C Tables 4.2.6.8 and 6.1.1.4'
O O 0.0492 0.0322 'International Tables Vol C Tables 4.2.6.8 and 6.1.1.4'

loop_
_geom_angle_atom_site_label_1
_geom_angle_atom_site_label_2
_geom_angle_atom_site_label_3
_geom_angle
O1 C1 C2 110.39(13)
O2 C1 C2 126.37(14)
O2 C1 O1 123.18(13)
C1 C2 H2 107.9
C1 C2 C3 106.51(12)
C1 C2 C15 112.00(13)
C3 C2 H2 107.9
C15 C2 H2 107.9
C15 C2 C3 114.48(12)
C2 C3 H3A 109.2
C2 C3 H3B 109.2
H3A C3 H3B 107.9
C4 C3 C2 112.27(14)
C4 C3 H3A 109.2
C4 C3 H3B 109.2
C3 C4 H4 116.8
C5 C4 C3 126.35(16)
C5 C4 H4 116.8
C4 C5 H5 116.8
C4 C5 C6 126.33(17)
C6 C5 H5 116.8
C5 C6 H6A 109.2
C5 C6 H6B 109.2
C5 C6 C7 112.14(14)
H6A C6 H6B 107.9
C7 C6 H6A 109.2
C7 C6 H6B 109.2
C6 C7 H7 106.2
C8 C7 C6 111.75(12)
C8 C7 H7 106.2
C18 C7 C6 113.63(12)
C18 C7 H7 106.2
C18 C7 C8 112.31(13)
C7 C8 H8 108.1
C9 C8 C7 117.34(12)
C9 C8 H8 108.1
O1 C8 C7 108.10(12)
O1 C8 H8 108.1
O1 C8 C9 106.68(12)
C10 C9 C8 119.16(13)
C10 C9 C14 117.39(14)
C14 C9 C8 123.44(14)
C9 C10 H10 118.9
C9 C10 C11 122.30(15)
C11 C10 H10 118.9
C10 C11 H11 120.5
C12 C11 C10 119.03(14)
C12 C11 H11 120.5
C11 C12 C13 119.68(14)
O3 C12 C11 125.18(13)
O3 C12 C13 115.13(13)
C12 C13 H13 119.9
C14 C13 C12 120.25(14)
C14 C13 H13 119.9
C9 C14 H14 119.3
C13 C14 C9 121.35(14)
C13 C14 H14 119.3
C2 C15 H15 108.6
C16 C15 C2 111.26(13)
C16 C15 H15 108.6
C17 C15 C2 110.58(13)
C17 C15 H15 108.6
C17 C15 C16 109.25(13)
C15 C16 H16A 109.5
C15 C16 H16B 109.5
C15 C16 H16C 109.5
H16A C16 H16B 109.5
H16A C16 H16C 109.5
H16B C16 H16C 109.5
C15 C17 H17A 109.5
C15 C17 H17B 109.5
C15 C17 H17C 109.5
H17A C17 H17B 109.5
H17A C17 H17C 109.5
H17B C17 H17C 109.5
C7 C18 H18 108.4
C19 C18 C7 112.21(13)
C19 C18 H18 108.4
C20 C18 C7 110.32(14)
C20 C18 H18 108.4
C20 C18 C19 108.90(15)
C18 C19 H19A 109.5
C18 C19 H19B 109.5
C18 C19 H19C 109.5
H19A C19 H19B 109.5
H19A C19 H19C 109.5
H19B C19 H19C 109.5
C18 C20 H20A 109.5
C18 C20 H20B 109.5
C18 C20 H20C 109.5
H20A C20 H20B 109.5
H20A C20 H20C 109.5
H20B C20 H20C 109.5
H21A C21 H21B 109.5
H21A C21 H21C 109.5
H21B C21 H21C 109.5
O3 C21 H21A 109.5
O3 C21 H21B 109.5
O3 C21 H21C 109.5
C1 O1 C8 116.48(12)
C12 O3 C21 117.05(12)

loop_
_geom_bond_atom_site_label_1
_geom_bond_atom_site_label_2
_geom_bond_distance
C1 C2 1.522(2)
C1 O1 1.3531(18)
C1 O2 1.2060(19)
C2 H2 1.0000
C2 C3 1.558(2)
C2 C15 1.543(2)
C3 H3A 0.9900
C3 H3B 0.9900
C3 C4 1.503(3)
C4 H4 0.9500
C4 C5 1.331(3)
C5 H5 0.9500
C5 C6 1.509(2)
C6 H6A 0.9900
C6 H6B 0.9900
C6 C7 1.570(2)
C7 H7 1.0000
C7 C8 1.548(2)
C7 C18 1.545(2)
C8 H8 1.0000
C8 C9 1.509(2)
C8 O1 1.4725(17)
C9 C10 1.390(2)
C9 C14 1.403(2)
C10 H10 0.9500
C10 C11 1.395(2)
C11 H11 0.9500
C11 C12 1.393(2)
C12 C13 1.396(2)
C12 O3 1.3659(19)
C13 H13 0.9500
C13 C14 1.381(2)
C14 H14 0.9500
C15 H15 1.0000
C15 C16 1.530(2)
C15 C17 1.528(2)
C16 H16A 0.9800
C16 H16B 0.9800
C16 H16C 0.9800
C17 H17A 0.9800
C17 H17B 0.9800
C17 H17C 0.9800
C18 H18 1.0000
C18 C19 1.531(2)
C18 C20 1.530(2)
C19 H19A 0.9800
C19 H19B 0.9800
C19 H19C 0.9800
C20 H20A 0.9800
C20 H20B 0.9800
C20 H20C 0.9800
C21 H21A 0.9800
C21 H21B 0.9800
C21 H21C 0.9800
C21 O3 1.4234(19)

loop_
_geom_torsion_atom_site_label_1
_geom_torsion_atom_site_label_2
_geom_torsion_atom_site_label_3
_geom_torsion_atom_site_label_4
_geom_torsion
C1 C2 C3 C4 57.39(16)
C1 C2 C15 C16 -170.69(13)
C1 C2 C15 C17 67.72(17)
C2 C1 O1 C8 -159.39(11)
C2 C3 C4 C5 -94.36(19)
C3 C2 C15 C16 -49.31(18)
C3 C2 C15 C17 -170.90(14)
C3 C4 C5 C6 -1.0(3)
C4 C5 C6 C7 100.2(2)
C5 C6 C7 C8 -108.33(16)
C5 C6 C7 C18 123.29(15)
C6 C7 C8 C9 -80.64(16)
C6 C7 C8 O1 39.95(16)
C6 C7 C18 C19 176.91(14)
C6 C7 C18 C20 -61.47(19)
C7 C8 C9 C10 -134.57(15)
C7 C8 C9 C14 44.2(2)
C7 C8 O1 C1 67.37(15)
C8 C7 C18 C19 48.82(19)
C8 C7 C18 C20 170.44(14)
C8 C9 C10 C11 178.54(14)
C8 C9 C14 C13 -179.14(14)
C9 C8 O1 C1 -165.59(12)
C9 C10 C11 C12 0.6(2)
C10 C9 C14 C13 -0.4(2)
C10 C11 C12 C13 -0.3(2)
C10 C11 C12 O3 179.56(14)
C11 C12 C13 C14 -0.3(2)
C11 C12 O3 C21 0.6(2)
C12 C13 C14 C9 0.7(2)
C13 C12 O3 C21 -179.54(13)
C14 C9 C10 C11 -0.3(2)
C15 C2 C3 C4 -66.96(17)
C18 C7 C8 C9 48.43(18)
C18 C7 C8 O1 169.02(12)
O1 C1 C2 C3 58.23(16)
O1 C1 C2 C15 -175.91(12)
O1 C8 C9 C10 104.10(14)
O1 C8 C9 C14 -77.17(17)
O2 C1 C2 C3 -119.15(16)
O2 C1 C2 C15 6.7(2)
O2 C1 O1 C8 18.1(2)
O3 C12 C13 C14 179.79(13)
